data_1560563
loop_
_publ_author_name
'Ye\,silel, Okan Zafer'
'Karamahmut, Bing\"ul'
'Semerci, Fatih'
'Darcan, Cihan'
'Y\?ilmaz, Filiz'

_publ_section_title
;
 A series of silver(I) coordination polymers with saccarinate and flexible
 aliphatic diamines
;
_journal_name_full 'Journal of Solid State Chemistry'
_journal_page_first 174
_journal_page_last 188
_journal_paper_doi 10.1016/j.jssc.2017.01.022
_journal_volume 249
_journal_year 2017
_chemical_formula_moiety 'C20 H24 Ag2 N4 O6 S2, 2(H2 O)'
_chemical_formula_sum 'C20 H28 Ag2 N4 O8 S2'
_chemical_formula_weight 732.32
_space_group_crystal_system monoclinic
_space_group_IT_number 14
_space_group_name_Hall '-P 2ybc'
_space_group_name_H-M_alt 'P 1 21/c 1'
_atom_sites_solution_hydrogens geom
_atom_sites_solution_primary direct
_atom_sites_solution_secondary difmap
_cell_angle_alpha 90.00
_cell_angle_beta 103.882(11)
_cell_angle_gamma 90.00
_cell_formula_units_Z 4
_cell_length_a 11.7439(12)
_cell_length_b 21.692(2)
_cell_length_c 10.7179(11)
_cell_measurement_reflns_used 658
_cell_measurement_temperature 293(2)
_cell_measurement_theta_max 28.6919
_cell_measurement_theta_min 3.3296
_cell_volume 2650.6(5)
_computing_cell_refinement
;
CrysAlisPro, Agilent Technologies,
Version 1.171.35.19 (release 27-10-2011 CrysAlis171 .NET)
(compiled Oct 27 2011,15:02:11)
;
_computing_data_collection
;
CrysAlisPro, Agilent Technologies,
Version 1.171.35.19 (release 27-10-2011 CrysAlis171 .NET)
(compiled Oct 27 2011,15:02:11)
;
_computing_data_reduction
;
CrysAlisPro, Agilent Technologies,
Version 1.171.35.19 (release 27-10-2011 CrysAlis171 .NET)
(compiled Oct 27 2011,15:02:11)
;
_computing_molecular_graphics
;
O. V. Dolomanov, L. J. Bourhis, R. J. Gildea, J. A. K. Howard and H. Puschmann,
OLEX2: a complete structure solution, refinement and analysis program.
J. Appl. Cryst. (2009). 42, 339-341.
;
_computing_publication_material
;
O. V. Dolomanov, L. J. Bourhis, R. J. Gildea, J. A. K. Howard and H. Puschmann,
OLEX2: a complete structure solution, refinement and analysis program.
J. Appl. Cryst. (2009). 42, 339-341.
;
_computing_structure_refinement
;
SHELXL, G.M. Sheldrick, Acta Cryst.
2008). A64, 112-122
;
_computing_structure_solution
;
SHELXS, G.M. Sheldrick, Acta Cryst.
(2008). A64, 112-122
;
_diffrn_ambient_temperature 293(2)
_diffrn_detector_area_resol_mean 16.0454
_diffrn_measured_fraction_theta_full 0.988
_diffrn_measured_fraction_theta_max 0.902
_diffrn_measurement_details
;
#__ type_ start__ end____ width___ exp.time_
  1 omega  -93.00   28.00   1.0000    1.5000
omega____ theta____ kappa____ phi______ frames
    -      -26.5523   19.0000 -180.0000 121

#__ type_ start__ end____ width___ exp.time_
  2 omega  -16.00   11.00   1.0000    1.5000
omega____ theta____ kappa____ phi______ frames
    -      -26.5523  -99.0000   90.0000 27

#__ type_ start__ end____ width___ exp.time_
  3 omega  -40.00   53.00   1.0000    1.5000
omega____ theta____ kappa____ phi______ frames
    -       26.7866  -57.0000  -90.0000 93

#__ type_ start__ end____ width___ exp.time_
  4 omega   -4.00   28.00   1.0000    1.5000
omega____ theta____ kappa____ phi______ frames
    -       26.7866   91.0000    1.0000 32
;
_diffrn_measurement_device_type 'SuperNova, Single source at offset), Eos'
_diffrn_measurement_method '\w scans'
_diffrn_orient_matrix_UB_11 -0.0090234000
_diffrn_orient_matrix_UB_12 0.0167581000
_diffrn_orient_matrix_UB_13 -0.0583662000
_diffrn_orient_matrix_UB_21 0.0338378000
_diffrn_orient_matrix_UB_22 0.0247107000
_diffrn_orient_matrix_UB_23 0.0330184000
_diffrn_orient_matrix_UB_31 0.0514253000
_diffrn_orient_matrix_UB_32 -0.0133402000
_diffrn_orient_matrix_UB_33 -0.0121925000
_diffrn_radiation_monochromator mirror
_diffrn_radiation_type 'Mo K\a'
_diffrn_radiation_wavelength 0.7107
_diffrn_reflns_av_R_equivalents 0.1542
_diffrn_reflns_av_unetI/netI 0.3292
_diffrn_reflns_limit_h_max 14
_diffrn_reflns_limit_h_min -15
_diffrn_reflns_limit_k_max 28
_diffrn_reflns_limit_k_min -29
_diffrn_reflns_limit_l_max 14
_diffrn_reflns_limit_l_min -14
_diffrn_reflns_number 11718
_diffrn_reflns_theta_full 25.00
_diffrn_reflns_theta_max 28.76
_diffrn_reflns_theta_min 3.34
_diffrn_source 'SuperNova (Mo) X-ray Source'
_exptl_absorpt_coefficient_mu 1.686
_exptl_absorpt_correction_T_max 1.00000
_exptl_absorpt_correction_T_min 0.85825
_exptl_absorpt_correction_type multi-scan
_exptl_absorpt_process_details
;
CrysAlisPro, Agilent Technologies,
Version 1.171.35.19 (release 27-10-2011 CrysAlis171 .NET)
(compiled Oct 27 2011,15:02:11)
Empirical absorption correction using spherical harmonics,
 implemented in SCALE3 ABSPACK scaling algorithm.
;
_exptl_crystal_density_diffrn 1.835
_exptl_crystal_density_method 'not measured'
_exptl_crystal_description block
_exptl_crystal_F_000 1464
_exptl_crystal_size_max 0.29
_exptl_crystal_size_mid 0.26
_exptl_crystal_size_min 0.24
_refine_diff_density_max 1.354
_refine_diff_density_min -1.255
_refine_diff_density_rms 0.162
_refine_ls_extinction_method none
_refine_ls_goodness_of_fit_ref 0.954
_refine_ls_hydrogen_treatment mixed
_refine_ls_matrix_type full
_refine_ls_number_parameters 213
_refine_ls_number_reflns 6214
_refine_ls_number_restraints 1
_refine_ls_restrained_S_all 0.955
_refine_ls_R_factor_all 0.3605
_refine_ls_R_factor_gt 0.1132
_refine_ls_shift/su_max 0.034
_refine_ls_shift/su_mean 0.002
_refine_ls_structure_factor_coef Fsqd
_refine_ls_weighting_details 'calc w=1/[\s^2^(Fo^2^)+(0.0937P)^2^+0.0000P] where P=(Fo^2^+2Fc^2^)/3'
_refine_ls_weighting_scheme calc
_refine_ls_wR_factor_gt 0.2334
_refine_ls_wR_factor_ref 0.3703
_reflns_number_gt 1361
_reflns_number_total 4214
_reflns_threshold_expression >2sigma(I)
_cod_data_source_file JSSC-2017-249-174.cif
_cod_data_source_block 3
_cod_original_cell_volume 2650.7(5)
_cod_database_code 1560563

loop_
_space_group_symop_id
_space_group_symop_operation_xyz
1 'x, y, z'
2 '-x, y+1/2, -z+1/2'
3 '-x, -y, -z'
4 'x, -y-1/2, z-1/2'

loop_
_atom_site_label
_atom_site_type_symbol
_atom_site_fract_x
_atom_site_fract_y
_atom_site_fract_z
_atom_site_U_iso_or_equiv
_atom_site_adp_type
_atom_site_occupancy
_atom_site_symmetry_multiplicity
_atom_site_calc_flag
_atom_site_refinement_flags
_atom_site_disorder_assembly
_atom_site_disorder_group
C3 C 0.6907(18) 0.5684(10) 0.698(2) 0.0913(19) Uani 1 1 d . . .
H3 H 0.6326 0.5654 0.6225 0.110 Uiso 1 1 calc R . .
C4 C 0.658(2) 0.5696(10) 0.816(2) 0.0913(19) Uani 1 1 d . . .
H4 H 0.5797 0.5666 0.8177 0.110 Uiso 1 1 calc R . .
C13 C 1.3146(19) 0.5967(11) 0.197(2) 0.0913(19) Uani 1 1 d . . .
C15 C 0.8144(17) 0.7255(11) 0.4610(18) 0.0913(19) Uani 1 1 d D . .
H15A H 0.8622 0.7455 0.5365 0.110 Uiso 1 1 calc R . .
H15B H 0.8216 0.6811 0.4706 0.110 Uiso 1 1 calc R . .
C12 C 1.4574(19) 0.5897(12) 0.0762(19) 0.097(8) Uani 1 1 d . . .
H12 H 1.4787 0.5915 -0.0019 0.117 Uiso 1 1 calc R . .
C14 C 0.8427(16) 0.7470(11) 0.3424(18) 0.0913(19) Uani 1 1 d D . .
H14A H 0.8309 0.7910 0.3302 0.110 Uiso 1 1 calc R . .
H14B H 0.7982 0.7252 0.2674 0.110 Uiso 1 1 calc R . .
C9 C 1.396(2) 0.5819(11) 0.308(2) 0.0913(19) Uani 1 1 d . . .
C5 C 0.7444(19) 0.5754(10) 0.928(2) 0.0913(19) Uani 1 1 d . . .
H5 H 0.7213 0.5767 1.0054 0.110 Uiso 1 1 calc R . .
C2 C 0.805(2) 0.5715(11) 0.692(2) 0.0913(19) Uani 1 1 d . . .
C6 C 0.8654(19) 0.5794(10) 0.933(2) 0.0913(19) Uani 1 1 d . . .
H6 H 0.9221 0.5831 1.0103 0.110 Uiso 1 1 calc R . .
C19 C 1.3770(16) 0.7271(11) 0.665(2) 0.0913(19) Uani 1 1 d . . .
H19A H 1.3708 0.7666 0.6214 0.110 Uiso 1 1 calc R . .
H19B H 1.4029 0.6961 0.6124 0.110 Uiso 1 1 calc R . .
C7 C 0.8932(19) 0.5774(11) 0.814(2) 0.0913(19) Uani 1 1 d . . .
C8 C 1.338(2) 0.5774(11) 0.423(2) 0.0913(19) Uani 1 1 d . . .
C16 C 0.6738(16) 0.7487(11) 0.430(2) 0.0913(19) Uani 1 1 d . . .
H16A H 0.6727 0.7887 0.4702 0.110 Uiso 1 1 calc R . .
H16B H 0.6324 0.7204 0.4736 0.110 Uiso 1 1 calc R . .
C1 C 0.856(2) 0.5695(11) 0.580(2) 0.0913(19) Uani 1 1 d . . .
C8BA C 1.3420(17) 0.6004(9) 0.0795(19) 0.072(6) Uani 1 1 d . . .
H8BA H 1.2852 0.6098 0.0052 0.087 Uiso 1 1 calc R . .
C18 C 0.4707(16) 0.7690(11) 0.320(2) 0.0913(19) Uani 1 1 d . . .
H18A H 0.4747 0.8075 0.3663 0.110 Uiso 1 1 calc R . .
H18B H 0.4511 0.7354 0.3704 0.110 Uiso 1 1 calc R . .
C10 C 1.5105(16) 0.5722(10) 0.3075(16) 0.074(6) Uani 1 1 d . . .
H10 H 1.5659 0.5634 0.3832 0.089 Uiso 1 1 calc R . .
C11 C 1.5430(15) 0.5759(9) 0.1894(18) 0.067(6) Uani 1 1 d . . .
H11 H 1.6205 0.5693 0.1862 0.080 Uiso 1 1 calc R . .
C17 C 0.5902(15) 0.7553(11) 0.2680(19) 0.0913(19) Uani 1 1 d . . .
H17A H 0.6137 0.7897 0.2219 0.110 Uiso 1 1 calc R . .
H17B H 0.5865 0.7175 0.2191 0.110 Uiso 1 1 calc R . .
N1 N 0.9790(14) 0.5737(8) 0.6184(16) 0.083(3) Uani 1 1 d . . .
N2 N 1.2230(14) 0.5907(8) 0.3849(17) 0.083(3) Uani 1 1 d . . .
N4 N 1.2627(12) 0.7090(8) 0.6960(15) 0.083(3) Uani 1 1 d . . .
H4A H 1.2489 0.7341 0.7577 0.099 Uiso 1 1 calc R . .
H4B H 1.2682 0.6702 0.7265 0.099 Uiso 1 1 calc R . .
N3 N 0.9788(12) 0.7288(8) 0.3756(15) 0.083(3) Uani 1 1 d . . .
H3A H 1.0079 0.7568 0.3295 0.099 Uiso 1 1 calc R . .
H3B H 0.9774 0.6933 0.3318 0.099 Uiso 1 1 calc R . .
O3 O 1.0723(10) 0.6480(6) 0.8017(13) 0.077(4) Uani 1 1 d . . .
O1 O 0.7986(10) 0.5582(7) 0.4704(12) 0.074(4) Uani 1 1 d . . .
O4 O 1.3986(10) 0.5677(7) 0.5299(11) 0.077(4) Uani 1 1 d . . .
O8 O 0.8873(11) 0.5983(9) 0.2678(15) 0.095(3) Uani 1 1 d G . .
H8A H 0.8282 0.5963 0.3004 0.142 Uiso 1 1 d G . .
H8B H 0.8706 0.5817 0.1939 0.142 Uiso 1 1 d G . .
O6 O 1.1467(11) 0.6706(6) 0.2227(13) 0.084(4) Uani 1 1 d . . .
O5 O 1.0944(10) 0.5668(7) 0.1693(12) 0.080(4) Uani 1 1 d . . .
O2 O 1.1055(10) 0.5342(7) 0.8242(11) 0.082(4) Uani 1 1 d . . .
S2 S 1.1793(4) 0.6072(3) 0.2358(5) 0.0646(15) Uani 1 1 d . . .
S1 S 1.0258(4) 0.5847(3) 0.7713(5) 0.0637(15) Uani 1 1 d . . .
Ag2 Ag 1.1185(2) 0.71491(9) 0.5284(3) 0.1290(10) Uani 1 1 d . . .
Ag1 Ag 1.09859(12) 0.57765(7) 0.49914(14) 0.0666(6) Uani 1 1 d . . .
O7 O 1.3308 0.5746 0.7608 0.095(3) Uani 1 1 d . . .
H7A H 1.2534 0.5682 0.7543 0.19(11) Uiso 1 1 d . . .
H7B H 1.3582 0.5336 0.7288 0.6(4) Uiso 1 1 d . . .

loop_
_atom_site_aniso_label
_atom_site_aniso_U_11
_atom_site_aniso_U_22
_atom_site_aniso_U_33
_atom_site_aniso_U_23
_atom_site_aniso_U_13
_atom_site_aniso_U_12
C3 0.088(4) 0.099(5) 0.100(5) -0.007(4) 0.048(3) 0.001(4)
C4 0.088(4) 0.099(5) 0.100(5) -0.007(4) 0.048(3) 0.001(4)
C13 0.088(4) 0.099(5) 0.100(5) -0.007(4) 0.048(3) 0.001(4)
C15 0.088(4) 0.099(5) 0.100(5) -0.007(4) 0.048(3) 0.001(4)
C12 0.079(15) 0.17(3) 0.046(12) 0.027(15) 0.025(11) 0.029(17)
C14 0.088(4) 0.099(5) 0.100(5) -0.007(4) 0.048(3) 0.001(4)
C9 0.088(4) 0.099(5) 0.100(5) -0.007(4) 0.048(3) 0.001(4)
C5 0.088(4) 0.099(5) 0.100(5) -0.007(4) 0.048(3) 0.001(4)
C2 0.088(4) 0.099(5) 0.100(5) -0.007(4) 0.048(3) 0.001(4)
C6 0.088(4) 0.099(5) 0.100(5) -0.007(4) 0.048(3) 0.001(4)
C19 0.088(4) 0.099(5) 0.100(5) -0.007(4) 0.048(3) 0.001(4)
C7 0.088(4) 0.099(5) 0.100(5) -0.007(4) 0.048(3) 0.001(4)
C8 0.088(4) 0.099(5) 0.100(5) -0.007(4) 0.048(3) 0.001(4)
C16 0.088(4) 0.099(5) 0.100(5) -0.007(4) 0.048(3) 0.001(4)
C1 0.088(4) 0.099(5) 0.100(5) -0.007(4) 0.048(3) 0.001(4)
C8BA 0.078(15) 0.084(16) 0.059(12) -0.001(11) 0.024(11) 0.023(13)
C18 0.088(4) 0.099(5) 0.100(5) -0.007(4) 0.048(3) 0.001(4)
C10 0.078(13) 0.114(18) 0.038(10) -0.001(11) 0.029(9) -0.041(13)
C11 0.052(11) 0.081(15) 0.069(13) -0.005(12) 0.020(10) 0.036(11)
C17 0.088(4) 0.099(5) 0.100(5) -0.007(4) 0.048(3) 0.001(4)
N1 0.079(6) 0.089(7) 0.093(6) 0.006(6) 0.046(5) 0.003(5)
N2 0.079(6) 0.089(7) 0.093(6) 0.006(6) 0.046(5) 0.003(5)
N4 0.079(6) 0.089(7) 0.093(6) 0.006(6) 0.046(5) 0.003(5)
N3 0.079(6) 0.089(7) 0.093(6) 0.006(6) 0.046(5) 0.003(5)
O3 0.055(8) 0.086(10) 0.097(10) -0.030(9) 0.033(7) -0.020(8)
O1 0.061(8) 0.116(11) 0.056(8) -0.009(8) 0.034(6) 0.000(8)
O4 0.067(8) 0.118(12) 0.050(8) -0.009(8) 0.021(7) 0.005(8)
O8 0.079(7) 0.126(10) 0.092(7) 0.009(8) 0.042(6) 0.007(7)
O6 0.095(10) 0.080(10) 0.096(10) 0.042(9) 0.060(8) 0.037(9)
O5 0.055(8) 0.117(12) 0.063(8) -0.008(9) 0.007(7) -0.015(8)
O2 0.066(8) 0.130(13) 0.056(8) 0.029(9) 0.025(6) 0.034(9)
S2 0.058(3) 0.078(4) 0.062(3) 0.010(3) 0.022(3) 0.008(3)
S1 0.043(3) 0.093(4) 0.058(3) -0.005(3) 0.019(2) -0.004(3)
Ag2 0.164(2) 0.0734(15) 0.181(2) 0.0037(15) 0.1029(19) 0.0059(14)
Ag1 0.0633(10) 0.0776(12) 0.0702(10) -0.0011(9) 0.0384(8) -0.0030(9)
O7 0.079(7) 0.126(10) 0.092(7) 0.009(8) 0.042(6) 0.007(7)

loop_
_atom_type_symbol
_atom_type_description
_atom_type_scat_dispersion_real
_atom_type_scat_dispersion_imag
_atom_type_scat_source
C C 0.0033 0.0016 'International Tables Vol C Tables 4.2.6.8 and 6.1.1.4'
H H 0.0000 0.0000 'International Tables Vol C Tables 4.2.6.8 and 6.1.1.4'
N N 0.0061 0.0033 'International Tables Vol C Tables 4.2.6.8 and 6.1.1.4'
O O 0.0106 0.0060 'International Tables Vol C Tables 4.2.6.8 and 6.1.1.4'
S S 0.1246 0.1234 'International Tables Vol C Tables 4.2.6.8 and 6.1.1.4'
Ag Ag -0.8971 1.1015 'International Tables Vol C Tables 4.2.6.8 and 6.1.1.4'

loop_
_geom_angle_atom_site_label_1
_geom_angle_atom_site_label_2
_geom_angle_atom_site_label_3
_geom_angle
_geom_angle_site_symmetry_1
_geom_angle_site_symmetry_3
C2 C3 C4 122(2) . .
C5 C4 C3 119(2) . .
C9 C13 C8BA 123(2) . .
C9 C13 S2 108.1(17) . .
C8BA C13 S2 129.3(19) . .
C14 C15 C16 98.7(16) . .
C8BA C12 C11 121.0(17) . .
C15 C14 N3 98.7(15) . .
C13 C9 C8 111(2) . .
C10 C9 C13 121(2) . .
C10 C9 C8 128(2) . .
C4 C5 C6 124(2) . .
C3 C2 C7 117(2) . .
C3 C2 C1 130(2) . .
C1 C2 C7 113.1(19) . .
C7 C6 C5 115(2) . .
N4 C19 C18 101.1(14) . 4_676
C2 C7 S1 105.2(16) . .
C6 C7 C2 123.4(19) . .
C6 C7 S1 131.3(19) . .
N2 C8 C9 111(2) . .
O4 C8 C9 120(2) . .
O4 C8 N2 129(2) . .
C15 C16 C17 120.1(15) . .
N1 C1 C2 110(2) . .
O1 C1 C2 123(2) . .
O1 C1 N1 126(2) . .
C13 C8BA C12 117(2) . .
C17 C18 C19 94.7(14) . 4_475
C9 C10 C11 118.4(18) . .
C10 C11 C12 119.6(16) . .
C18 C17 C16 90.1(14) . .
C1 N1 S1 112.5(14) . .
C1 N1 Ag1 127.5(14) . .
S1 N1 Ag1 119.5(9) . .
C8 N2 S2 114.0(15) . .
C8 N2 Ag1 125.1(15) . .
S2 N2 Ag1 120.2(9) . .
C19 N4 Ag2 111.2(11) . .
C14 N3 Ag2 141.4(11) . .
N2 S2 C13 96.6(10) . .
O6 S2 C13 109.9(10) . .
O6 S2 N2 109.2(9) . .
O5 S2 C13 112.2(10) . .
O5 S2 N2 113.0(9) . .
O5 S2 O6 114.5(9) . .
N1 S1 C7 98.3(10) . .
O3 S1 C7 109.5(9) . .
O3 S1 N1 112.2(9) . .
O2 S1 C7 111.2(10) . .
O2 S1 N1 108.2(8) . .
O2 S1 O3 116.1(8) . .
N4 Ag2 Ag1 93.1(5) . .
N3 Ag2 N4 174.5(7) . .
N3 Ag2 Ag1 92.0(5) . .
N1 Ag1 N2 174.4(7) . .
N1 Ag1 Ag2 91.4(5) . .
N2 Ag1 Ag2 83.2(5) . .

loop_
_geom_bond_atom_site_label_1
_geom_bond_atom_site_label_2
_geom_bond_distance
_geom_bond_site_symmetry_2
C3 C4 1.40(3) .
C3 C2 1.36(3) .
C4 C5 1.38(3) .
C13 C9 1.38(3) .
C13 C8BA 1.38(3) .
C13 S2 1.75(2) .
C15 C14 1.465(16) .
C15 C16 1.68(3) .
C12 C8BA 1.38(2) .
C12 C11 1.41(2) .
C14 N3 1.60(2) .
C9 C8 1.54(3) .
C9 C10 1.36(3) .
C5 C6 1.41(3) .
C2 C7 1.46(3) .
C2 C1 1.46(3) .
C6 C7 1.40(3) .
C19 C18 1.76(3) 4_676
C19 N4 1.51(2) .
C7 S1 1.73(2) .
C8 N2 1.35(3) .
C8 O4 1.21(3) .
C16 C17 1.78(3) .
C1 N1 1.41(2) .
C1 O1 1.23(2) .
C18 C19 1.76(3) 4_475
C18 C17 1.65(2) .
C10 C11 1.41(2) .
N1 S1 1.616(17) .
N1 Ag1 2.116(15) .
N2 S2 1.597(17) .
N2 Ag1 2.138(15) .
N4 Ag2 2.156(15) .
N3 Ag2 2.043(15) .
O3 S1 1.485(13) .
O6 S2 1.425(14) .
O5 S2 1.388(13) .
O2 S1 1.465(13) .
Ag2 Ag1 2.997(3) .

loop_
_geom_hbond_atom_site_label_D
_geom_hbond_atom_site_label_H
_geom_hbond_atom_site_label_A
_geom_hbond_distance_DH
_geom_hbond_distance_HA
_geom_hbond_distance_DA
_geom_hbond_angle_DHA
_geom_hbond_site_symmetry_A
N4 H4A O6 0.90 2.38 2.99(2) 125.7 4_576
N4 H4B O7 0.90 2.20 3.058(17) 159.1 .
N3 H3A O3 0.90 2.24 3.06(2) 151.4 4_575
O8 H8A O1 0.85 2.10 2.765(19) 134.2 .
O7 H7A O2 0.91 2.179(12) 3.015(12) 153.4(3) .
